data_7208678
loop_
_publ_author_name
'Anio\/la, Michalina'
'Katrusiak, Andrzej'
'Kia, Reza'

_publ_section_title
;
 Negative linear compression and expanding NH&#x22EF;N bonds in an
 imidazoline compound
;
_journal_issue 20
_journal_name_full CrystEngComm
_journal_page_first 6424
_journal_paper_doi 10.1039/c2ce25507c
_journal_volume 14
_journal_year 2012
_chemical_formula_moiety 'C9 H9 Cl N2'
_chemical_formula_sum 'C9 H9 Cl N2'
_chemical_formula_weight 180.63
_chemical_melting_point 408
_chemical_name_common 2-(3-chlorophenyl)-imidazoline
_chemical_name_systematic 2-(3-chlorophenyl)-imidazoline
_space_group_IT_number 43
_symmetry_cell_setting orthorhombic
_symmetry_space_group_name_Hall 'F 2 -2d'
_symmetry_space_group_name_H-M 'F d d 2'
_atom_sites_solution_hydrogens geom
_atom_sites_solution_primary direct
_atom_sites_solution_secondary difmap
_audit_creation_method SHELXL-97
_cell_angle_alpha 90.00
_cell_angle_beta 90.00
_cell_angle_gamma 90.00
_cell_formula_units_Z 16
_cell_length_a 19.8523(3)
_cell_length_b 39.3437(7)
_cell_length_c 4.46970(10)
_cell_measurement_reflns_used 35785
_cell_measurement_temperature 296(2)
_cell_measurement_theta_max 26.27
_cell_measurement_theta_min 2.07
_cell_volume 3491.12(11)
_computing_cell_refinement 'CrysAlis (Oxford Diffraction, 2002)'
_computing_data_collection 'CrysAlis (Oxford Diffraction, 2002)'
_computing_data_reduction 'CrysAlis (Oxford Diffraction, 2002)'
_computing_molecular_graphics 'Mercury (2008)'
_computing_publication_material 'SHELXL-97 (Sheldrick, 1997)'
_computing_structure_refinement 'SHELXL-97 (Sheldrick, 1997)'
_computing_structure_solution 'SHELXS-97 (Sheldrick, 1990)'
_diffrn_ambient_temperature 296(2)
_diffrn_measured_fraction_theta_full 0.999
_diffrn_measured_fraction_theta_max 0.999
_diffrn_measurement_device_type 'multiwire proportional'
_diffrn_measurement_method 'phi and omega scans'
_diffrn_radiation_monochromator graphite
_diffrn_radiation_source 'fine-focus sealed tube'
_diffrn_radiation_type CuK\a
_diffrn_radiation_wavelength 1.54178
_diffrn_reflns_av_R_equivalents 0.1654
_diffrn_reflns_av_sigmaI/netI 0.0356
_diffrn_reflns_limit_h_max 24
_diffrn_reflns_limit_h_min -24
_diffrn_reflns_limit_k_max 42
_diffrn_reflns_limit_k_min -48
_diffrn_reflns_limit_l_max 5
_diffrn_reflns_limit_l_min -5
_diffrn_reflns_number 35785
_diffrn_reflns_theta_full 73.79
_diffrn_reflns_theta_max 73.79
_diffrn_reflns_theta_min 4.50
_diffrn_standards_decay_% 0
_diffrn_standards_interval_count 0
_diffrn_standards_number 0
_exptl_absorpt_coefficient_mu 3.392
_exptl_absorpt_correction_T_max 0.737
_exptl_absorpt_correction_T_min 0.447
_exptl_absorpt_correction_type multi-scan
_exptl_absorpt_process_details
;
Correction for absorption was made using XEMP (SHELXTL,
Sheldrick (1990)).
;
_exptl_crystal_colour colourless
_exptl_crystal_density_diffrn 1.375
_exptl_crystal_density_meas 1.375
_exptl_crystal_density_method 'not measured'
_exptl_crystal_description plate
_exptl_crystal_F_000 1504
_exptl_crystal_size_max 0.62
_exptl_crystal_size_mid 0.21
_exptl_crystal_size_min 0.09
_refine_diff_density_max 0.233
_refine_diff_density_min -0.227
_refine_diff_density_rms 0.058
_refine_ls_abs_structure_details 'Flack H D (1983), Acta Cryst. A39, 876-881'
_refine_ls_abs_structure_Flack 0.02(3)
_refine_ls_extinction_coef 0.0009(2)
_refine_ls_extinction_expression Fc^*^=kFc[1+0.001xFc^2^\l^3^/sin(2\q)]^-1/4^
_refine_ls_extinction_method SHELXL
_refine_ls_goodness_of_fit_ref 1.110
_refine_ls_hydrogen_treatment mixed
_refine_ls_matrix_type full
_refine_ls_number_parameters 114
_refine_ls_number_reflns 1764
_refine_ls_number_restraints 1
_refine_ls_restrained_S_all 1.110
_refine_ls_R_factor_all 0.0591
_refine_ls_R_factor_gt 0.0579
_refine_ls_shift/su_max 0.000
_refine_ls_shift/su_mean 0.000
_refine_ls_structure_factor_coef Fsqd
_refine_ls_weighting_details 'calc w=1/[\s^2^(Fo^2^)+(0.1278P)^2^+0.1073P] where P=(Fo^2^+2Fc^2^)/3'
_refine_ls_weighting_scheme calc
_refine_ls_wR_factor_gt 0.1695
_refine_ls_wR_factor_ref 0.1714
_reflns_number_gt 1704
_reflns_number_total 1764
_reflns_threshold_expression >2sigma(I)
_cod_data_source_file c2ce25507c.txt
_cod_data_source_block 0.1MPa
_cod_database_code 7208678

loop_
_symmetry_equiv_pos_as_xyz
'x, y, z'
'-x, -y, z'
'x+1/4, -y+1/4, z+1/4'
'-x+1/4, y+1/4, z+1/4'
'x, y+1/2, z+1/2'
'-x, -y+1/2, z+1/2'
'x+1/4, -y+3/4, z+3/4'
'-x+1/4, y+3/4, z+3/4'
'x+1/2, y, z+1/2'
'-x+1/2, -y, z+1/2'
'x+3/4, -y+1/4, z+3/4'
'-x+3/4, y+1/4, z+3/4'
'x+1/2, y+1/2, z'
'-x+1/2, -y+1/2, z'
'x+3/4, -y+3/4, z+1/4'
'-x+3/4, y+3/4, z+1/4'

loop_
_atom_site_label
_atom_site_type_symbol
_atom_site_fract_x
_atom_site_fract_y
_atom_site_fract_z
_atom_site_U_iso_or_equiv
_atom_site_adp_type
_atom_site_occupancy
_atom_site_symmetry_multiplicity
_atom_site_calc_flag
_atom_site_refinement_flags
Cl1 Cl 0.16497(4) 0.24642(2) 0.0212(4) 0.0973(5) Uani 1 1 d .
N1 N 0.00180(10) 0.10797(6) 0.1797(6) 0.0629(6) Uani 1 1 d .
H1 H -0.0441(19) 0.1202(10) 0.167(11) 0.090(12) Uiso 1 1 d .
N3 N 0.10955(10) 0.11733(6) 0.3157(6) 0.0602(6) Uani 1 1 d .
C7 C 0.10520(11) 0.18549(7) 0.0819(6) 0.0577(6) Uani 1 1 d .
H7 H 0.1396 0.1806 0.2163 0.069 Uiso 1 1 calc R
C8 C 0.10291(12) 0.21643(7) -0.0606(7) 0.0631(7) Uani 1 1 d .
C9 C 0.05329(12) 0.22469(7) -0.2622(7) 0.0632(7) Uani 1 1 d .
H9 H 0.0530 0.2458 -0.3567 0.076 Uiso 1 1 calc R
C10 C 0.00354(13) 0.20082(9) -0.3213(7) 0.0652(7) Uani 1 1 d .
H10 H -0.0306 0.2059 -0.4567 0.078 Uiso 1 1 calc R
C11 C 0.00427(12) 0.16971(8) -0.1815(6) 0.0577(6) Uani 1 1 d .
H11 H -0.0294 0.1539 -0.2224 0.069 Uiso 1 1 calc R
C6 C 0.05536(10) 0.16163(6) 0.0222(6) 0.0508(6) Uani 1 1 d .
C2 C 0.05724(10) 0.12859(7) 0.1789(5) 0.0508(6) Uani 1 1 d .
C5 C 0.01548(13) 0.07979(9) 0.3802(8) 0.0703(8) Uani 1 1 d .
H51 H 0.0060 0.0581 0.2851 0.084 Uiso 1 1 calc R
H52 H -0.0107 0.0816 0.5629 0.084 Uiso 1 1 calc R
C4 C 0.09088(12) 0.08396(8) 0.4419(9) 0.0684(8) Uani 1 1 d .
H41 H 0.0997 0.0834 0.6553 0.082 Uiso 1 1 calc R
H42 H 0.1163 0.0659 0.3464 0.082 Uiso 1 1 calc R

loop_
_atom_site_aniso_label
_atom_site_aniso_U_11
_atom_site_aniso_U_22
_atom_site_aniso_U_33
_atom_site_aniso_U_23
_atom_site_aniso_U_13
_atom_site_aniso_U_12
Cl1 0.0698(5) 0.0613(5) 0.1609(11) 0.0121(6) -0.0114(6) -0.0175(3)
N1 0.0429(10) 0.0589(15) 0.0869(14) 0.0066(12) -0.0072(10) -0.0046(8)
N3 0.0414(9) 0.0545(13) 0.0848(13) 0.0051(11) -0.0056(10) 0.0006(8)
C7 0.0410(10) 0.0532(14) 0.0789(15) -0.0006(13) 0.0017(10) 0.0021(9)
C8 0.0477(12) 0.0520(15) 0.0897(18) -0.0027(15) 0.0086(11) -0.0008(10)
C9 0.0689(15) 0.0530(15) 0.0678(14) 0.0063(12) 0.0084(12) 0.0100(12)
C10 0.0638(15) 0.0653(17) 0.0665(14) 0.0002(13) -0.0051(12) 0.0049(11)
C11 0.0507(12) 0.0601(15) 0.0622(12) -0.0023(13) -0.0013(10) 0.0014(10)
C6 0.0408(10) 0.0478(12) 0.0639(12) -0.0033(10) 0.0049(10) 0.0029(8)
C2 0.0387(10) 0.0519(13) 0.0618(12) -0.0040(10) 0.0008(9) 0.0009(8)
C5 0.0564(14) 0.0627(17) 0.092(2) 0.0102(16) -0.0017(13) -0.0079(12)
C4 0.0575(14) 0.0575(18) 0.0903(18) 0.0104(15) -0.0016(13) 0.0020(10)

loop_
_atom_type_symbol
_atom_type_description
_atom_type_scat_dispersion_real
_atom_type_scat_dispersion_imag
_atom_type_scat_source
C C 0.0181 0.0091 'International Tables Vol C Tables 4.2.6.8 and 6.1.1.4'
H H 0.0000 0.0000 'International Tables Vol C Tables 4.2.6.8 and 6.1.1.4'
N N 0.0311 0.0180 'International Tables Vol C Tables 4.2.6.8 and 6.1.1.4'
Cl Cl 0.3639 0.7018 'International Tables Vol C Tables 4.2.6.8 and 6.1.1.4'

loop_
_geom_angle_atom_site_label_1
_geom_angle_atom_site_label_2
_geom_angle_atom_site_label_3
_geom_angle
C2 N1 C5 107.7(2)
C2 N1 H1 116(2)
C5 N1 H1 124(2)
C2 N3 C4 106.6(2)
C8 C7 C6 119.1(2)
C8 C7 H7 120.5
C6 C7 H7 120.5
C9 C8 C7 122.5(2)
C9 C8 Cl1 118.9(2)
C7 C8 Cl1 118.6(2)
C8 C9 C10 118.3(3)
C8 C9 H9 120.8
C10 C9 H9 120.8
C11 C10 C9 120.6(3)
C11 C10 H10 119.7
C9 C10 H10 119.7
C10 C11 C6 120.4(2)
C10 C11 H11 119.8
C6 C11 H11 119.8
C7 C6 C11 119.2(2)
C7 C6 C2 119.0(2)
C11 C6 C2 121.8(2)
N3 C2 N1 116.4(2)
N3 C2 C6 123.4(2)
N1 C2 C6 120.2(2)
N1 C5 C4 102.2(2)
N1 C5 H51 111.3
C4 C5 H51 111.3
N1 C5 H52 111.3
C4 C5 H52 111.3
H51 C5 H52 109.2
N3 C4 C5 105.8(2)
N3 C4 H41 110.6
C5 C4 H41 110.6
N3 C4 H42 110.6
C5 C4 H42 110.6
H41 C4 H42 108.7

loop_
_geom_bond_atom_site_label_1
_geom_bond_atom_site_label_2
_geom_bond_distance
Cl1 C8 1.745(3)
N1 C2 1.367(3)
N1 C5 1.451(4)
N1 H1 1.03(4)
N3 C2 1.284(3)
N3 C4 1.476(4)
C7 C8 1.375(4)
C7 C6 1.390(3)
C7 H7 0.9300
C8 C9 1.374(4)
C9 C10 1.389(4)
C9 H9 0.9300
C10 C11 1.374(4)
C10 H10 0.9300
C11 C6 1.400(4)
C11 H11 0.9300
C6 C2 1.477(3)
C5 C4 1.531(3)
C5 H51 0.9700
C5 H52 0.9700
C4 H41 0.9700
C4 H42 0.9700

loop_
_geom_torsion_atom_site_label_1
_geom_torsion_atom_site_label_2
_geom_torsion_atom_site_label_3
_geom_torsion_atom_site_label_4
_geom_torsion
C6 C7 C8 C9 -0.4(4)
C6 C7 C8 Cl1 178.9(2)
C7 C8 C9 C10 0.4(4)
Cl1 C8 C9 C10 -178.9(2)
C8 C9 C10 C11 -0.1(4)
C9 C10 C11 C6 -0.2(4)
C8 C7 C6 C11 0.1(4)
C8 C7 C6 C2 -179.1(2)
C10 C11 C6 C7 0.2(4)
C10 C11 C6 C2 179.3(2)
C4 N3 C2 N1 -1.2(3)
C4 N3 C2 C6 179.8(2)
C5 N1 C2 N3 8.1(3)
C5 N1 C2 C6 -172.8(2)
C7 C6 C2 N3 -16.2(4)
C11 C6 C2 N3 164.6(3)
C7 C6 C2 N1 164.8(3)
C11 C6 C2 N1 -14.3(3)
C2 N1 C5 C4 -10.7(3)
C2 N3 C4 C5 -5.8(3)
N1 C5 C4 N3 9.9(4)
